data_4037350
loop_
_publ_author_name
'Gomes, Jos\'e'
'Daeppen, Christophe'
'Liffert, Raphael'
'Roesslein, Joel'
'Kaufmann, Elias'
'Heikinheimo, Annakaisa'
'Neuburger, Markus'
'Gademann, Karl'

_publ_section_title
;
 Formal Total Synthesis of (-)-Jiadifenolide and Synthetic Studies toward
 seco-Prezizaane-Type Sesquiterpenes.
;
_journal_issue 22
_journal_name_full 'The Journal of organic chemistry'
_journal_page_first 11017
_journal_page_last 11034
_journal_paper_doi 10.1021/acs.joc.6b02039
_journal_volume 81
_journal_year 2016
_chemical_absolute_configuration ad
_chemical_formula_moiety 'C19 H25 Cl1 O7'
_chemical_formula_sum 'C19 H25 Cl O7'
_chemical_formula_weight 400.86
_space_group_IT_number 19
_space_group_name_Hall 'P 2ac 2ab'
_space_group_name_H-M_alt 'P 21 21 21'
_symmetry_cell_setting orthorhombic
_symmetry_space_group_name_Hall 'P 2ac 2ab'
_symmetry_space_group_name_H-M 'P 21 21 21'
_atom_sites_solution_hydrogens difmap
_atom_sites_solution_primary other
_cell_angle_alpha 90
_cell_angle_beta 90
_cell_angle_gamma 90
_cell_formula_units_Z 4
_cell_length_a 7.1620(5)
_cell_length_b 12.0359(8)
_cell_length_c 23.1600(14)
_cell_measurement_reflns_used 9962
_cell_measurement_temperature 123
_cell_measurement_theta_max 69
_cell_measurement_theta_min 4
_cell_volume 1996.4(2)
_computing_cell_refinement 'Apex2 (Bruker AXS, 2006)'
_computing_data_collection 'Apex2 (Bruker AXS, 2006)'
_computing_data_reduction 'Apex2 (Bruker AXS, 2006)'
_computing_molecular_graphics 'CAMERON (Watkin et al., 1996)'
_computing_publication_material 'CRYSTALS (Betteridge et al., 2003)'
_computing_structure_refinement 'CRYSTALS (Betteridge et al., 2003)'
_computing_structure_solution 'Superflip (Palatinus & Chapuis, 2007)'
_diffrn_ambient_temperature 123
_diffrn_measured_fraction_theta_full 0.998
_diffrn_measured_fraction_theta_max 0.995
_diffrn_measurement_device Area
_diffrn_measurement_device_type 'Bruker Kappa Apex2'
_diffrn_measurement_method '\f & \w scans'
_diffrn_radiation_monochromator graphite
_diffrn_radiation_type 'Cu K\a'
_diffrn_radiation_wavelength 1.54178
_diffrn_reflns_av_R_equivalents 0.039
_diffrn_reflns_limit_h_max 8
_diffrn_reflns_limit_h_min -8
_diffrn_reflns_limit_k_max 13
_diffrn_reflns_limit_k_min -14
_diffrn_reflns_limit_l_max 28
_diffrn_reflns_limit_l_min -28
_diffrn_reflns_number 23952
_diffrn_reflns_theta_full 67.906
_diffrn_reflns_theta_max 69.292
_diffrn_reflns_theta_min 3.817
_diffrn_standards_number 0
_exptl_absorpt_coefficient_mu 2.022
_exptl_absorpt_correction_T_max 0.96
_exptl_absorpt_correction_T_min 0.80
_exptl_absorpt_correction_type multi-scan
_exptl_absorpt_process_details 'SADABS (Siemens, 1996)'
_exptl_crystal_colour colourless
_exptl_crystal_density_diffrn 1.334
_exptl_crystal_density_method 'not measured'
_exptl_crystal_description plate
_exptl_crystal_F_000 847.995
_exptl_crystal_recrystallization_method
; 
 
;
_exptl_crystal_size_max 0.180
_exptl_crystal_size_mid 0.110
_exptl_crystal_size_min 0.020
_refine_diff_density_max 0.38
_refine_diff_density_min -0.21
_refine_ls_abs_structure_details 'Flack (1983), 1551 Friedel-pairs'
_refine_ls_abs_structure_Flack 0.023(11)
_refine_ls_extinction_method None
_refine_ls_goodness_of_fit_ref 1.0976
_refine_ls_hydrogen_treatment constr
_refine_ls_matrix_type full
_refine_ls_number_parameters 245
_refine_ls_number_reflns 3338
_refine_ls_number_restraints 0
_refine_ls_R_factor_all 0.0295
_refine_ls_R_factor_gt 0.0277
_refine_ls_shift/su_max 0.0006675
_refine_ls_shift/su_mean 0.0000887
_refine_ls_structure_factor_coef F
_refine_ls_weighting_details
;
 Method, part 1, Chebychev polynomial, (Watkin, 1994, Prince, 1982) 
 [weight] = 1.0/[A~0~*T~0~(x)+A~1~*T~1~(x) ... +A~n-1~]*T~n-1~(x)] 
 where A~i~ are the Chebychev coefficients listed below and x= Fcalc/Fmax 
 Method = Robust Weighting (Prince, 1982) 
 W = [weight] * [1-(deltaF/6*sigmaF)^2^]^2^ 
 A~i~ are: 
 0.177 0.116 0.494E-01 
;
_refine_ls_weighting_scheme calc
_refine_ls_wR_factor_all 0.0333
_refine_ls_wR_factor_gt 0.0312
_refine_ls_wR_factor_ref 0.0305
_reflns_limit_h_max 8
_reflns_limit_h_min -8
_reflns_limit_k_max 14
_reflns_limit_k_min 0
_reflns_limit_l_max 28
_reflns_limit_l_min 0
_reflns_number_gt 3453
_reflns_number_total 3699
_reflns_threshold_expression I>2.0\s(I)
_oxford_diffrn_Wilson_B_factor 0.00
_oxford_diffrn_Wilson_scale 0.00
_oxford_refine_ls_r_factor_ref 0.0268
_oxford_refine_ls_scale 0.2317(3)
_oxford_reflns_number_all 3682
_oxford_reflns_threshold_expression_ref I>3.0\s(I)
_cod_data_source_file jo6b02039_si_002.cif
_cod_data_source_block 58
_cod_depositor_comments
;
The following automatic conversions were performed:

data item '_atom_sites_solution_primary' value 'Other' was changed to
'other' in accordance with the
/home/saulius/struct/COD-crude-data/automatic-downloads/DataCite-retrospective/ACS/depositions/lib/dictionaries/cif_core.dic
dictionary named 'cif_core.dic' version 2.4.2 last updated on
2011-04-26.

Automatic conversion script
Id: cif_fix_values 6909 2019-04-08 15:41:33Z antanas 
;
_cod_original_cell_volume 1996.42(12)
_cod_original_formula_sum 'C19 H25 Cl1 O7'
_cod_database_code 4037350

loop_
_symmetry_equiv_pos_as_xyz
x,y,z
-x+1/2,-y,z+1/2
x+1/2,-y+1/2,-z
-x,y+1/2,-z+1/2

loop_
_atom_site_label
_atom_site_type_symbol
_atom_site_fract_x
_atom_site_fract_y
_atom_site_fract_z
_atom_site_U_iso_or_equiv
_atom_site_occupancy
_atom_site_adp_type
_atom_site_refinement_flags_posn
Cl1 Cl 0.45906(6) 0.25687(3) 0.615449(16) 0.0268 1.0000 Uani .
C1 C 0.5930(2) 0.38039(13) 0.62771(6) 0.0210 1.0000 Uani .
C2 C 0.7562(2) 0.39547(13) 0.58531(7) 0.0209 1.0000 Uani .
C3 C 0.6454(2) 0.56897(13) 0.61669(6) 0.0194 1.0000 Uani .
C4 C 0.4802(2) 0.48854(11) 0.61443(6) 0.0171 1.0000 Uani .
C5 C 0.4153(2) 0.47880(11) 0.55194(6) 0.0151 1.0000 Uani .
C6 C 0.2421(2) 0.48316(12) 0.53195(6) 0.0178 1.0000 Uani .
C7 C 0.2343(2) 0.46779(13) 0.46771(7) 0.0203 1.0000 Uani .
C8 C 0.4239(2) 0.41380(12) 0.45407(7) 0.0195 1.0000 Uani .
C9 C 0.5566(2) 0.45675(11) 0.50342(6) 0.0150 1.0000 Uani .
C10 C 0.7058(2) 0.37346(13) 0.52254(6) 0.0187 1.0000 Uani .
C11 C 0.3182(2) 0.51796(13) 0.65468(7) 0.0213 1.0000 Uani .
C12 C 0.4904(2) 0.42910(16) 0.39227(7) 0.0293 1.0000 Uani .
C13 C 0.6532(2) 0.56210(12) 0.48135(6) 0.0167 1.0000 Uani .
C14 C 0.6209(2) 0.75461(14) 0.46475(8) 0.0273 1.0000 Uani .
C15 C 0.6723(3) 0.36684(15) 0.68949(7) 0.0278 1.0000 Uani .
C16 C 0.6017(3) 0.3658(2) 0.78994(8) 0.0440 1.0000 Uani .
C17 C 0.4777(4) 0.4390(2) 0.82460(8) 0.0551 1.0000 Uani .
C18 C 0.8098(3) 0.67351(17) 0.68717(8) 0.0347 1.0000 Uani .
C19 C 0.8537(4) 0.6787(2) 0.75057(9) 0.0557 1.0000 Uani .
O1 O 0.79956(15) 0.51300(9) 0.59197(5) 0.0224 1.0000 Uani .
O2 O 0.80287(15) 0.56338(9) 0.45783(5) 0.0251 1.0000 Uani .
O3 O 0.54639(15) 0.65207(8) 0.48829(5) 0.0193 1.0000 Uani .
O4 O 0.8358(2) 0.35225(15) 0.69846(6) 0.0474 1.0000 Uani .
O5 O 0.54001(19) 0.37250(11) 0.72955(5) 0.0314 1.0000 Uani .
O6 O 0.68559(16) 0.59160(10) 0.67635(5) 0.0249 1.0000 Uani .
O7 O 0.8728(2) 0.73246(14) 0.65054(6) 0.0523 1.0000 Uani .
H21 H 0.8614 0.3498 0.5974 0.0247 1.0000 Uiso R
H31 H 0.6257 0.6363 0.5983 0.0223 1.0000 Uiso R
H61 H 0.1387 0.4960 0.5555 0.0241 1.0000 Uiso R
H71 H 0.1290 0.4221 0.4562 0.0242 1.0000 Uiso R
H72 H 0.2205 0.5399 0.4498 0.0250 1.0000 Uiso R
H81 H 0.4162 0.3347 0.4613 0.0236 1.0000 Uiso R
H101 H 0.6595 0.2970 0.5191 0.0236 1.0000 Uiso R
H102 H 0.8185 0.3841 0.4997 0.0229 1.0000 Uiso R
H111 H 0.2548 0.5865 0.6400 0.0328 1.0000 Uiso R
H112 H 0.2317 0.4558 0.6545 0.0318 1.0000 Uiso R
H113 H 0.3641 0.5305 0.6936 0.0323 1.0000 Uiso R
H121 H 0.4033 0.3911 0.3677 0.0428 1.0000 Uiso R
H122 H 0.6114 0.3979 0.3873 0.0437 1.0000 Uiso R
H123 H 0.4990 0.5051 0.3809 0.0431 1.0000 Uiso R
H141 H 0.5327 0.8109 0.4731 0.0406 1.0000 Uiso R
H142 H 0.6437 0.7447 0.4239 0.0420 1.0000 Uiso R
H143 H 0.7341 0.7723 0.4827 0.0411 1.0000 Uiso R
H161 H 0.6022 0.2905 0.8036 0.0538 1.0000 Uiso R
H162 H 0.7302 0.3959 0.7912 0.0521 1.0000 Uiso R
H171 H 0.3515 0.4146 0.8189 0.0848 1.0000 Uiso R
H172 H 0.5051 0.4355 0.8656 0.0844 1.0000 Uiso R
H173 H 0.4909 0.5168 0.8108 0.0849 1.0000 Uiso R
H191 H 0.9391 0.7409 0.7564 0.0838 1.0000 Uiso R
H192 H 0.9190 0.6098 0.7582 0.0848 1.0000 Uiso R
H193 H 0.7424 0.6882 0.7733 0.0858 1.0000 Uiso R

loop_
_atom_site_aniso_label
_atom_site_aniso_U_11
_atom_site_aniso_U_22
_atom_site_aniso_U_33
_atom_site_aniso_U_23
_atom_site_aniso_U_13
_atom_site_aniso_U_12
Cl1 0.0391(2) 0.01635(15) 0.02494(17) 0.00174(13) 0.00575(16) -0.00003(16)
C1 0.0243(8) 0.0208(7) 0.0179(7) -0.0004(6) -0.0003(6) 0.0042(6)
C2 0.0192(7) 0.0218(8) 0.0216(8) 0.0017(6) -0.0007(6) 0.0062(6)
C3 0.0214(7) 0.0209(7) 0.0160(7) -0.0017(6) -0.0005(6) 0.0029(6)
C4 0.0192(7) 0.0145(6) 0.0175(7) -0.0001(5) 0.0015(6) 0.0024(6)
C5 0.0178(7) 0.0083(6) 0.0193(7) -0.0002(5) 0.0050(6) -0.0004(5)
C6 0.0164(7) 0.0138(7) 0.0233(8) 0.0002(6) 0.0039(6) -0.0001(6)
C7 0.0177(7) 0.0193(7) 0.0239(8) -0.0018(6) -0.0026(6) -0.0020(6)
C8 0.0200(8) 0.0162(7) 0.0224(8) -0.0048(6) -0.0007(6) -0.0023(6)
C9 0.0174(7) 0.0124(6) 0.0152(6) -0.0015(5) 0.0020(6) 0.0007(6)
C10 0.0196(7) 0.0163(7) 0.0202(7) -0.0005(6) 0.0030(6) 0.0060(6)
C11 0.0218(8) 0.0230(8) 0.0190(7) -0.0032(6) 0.0058(6) 0.0030(7)
C12 0.0269(9) 0.0415(9) 0.0195(8) -0.0071(7) 0.0013(7) -0.0004(7)
C13 0.0169(7) 0.0176(7) 0.0155(7) -0.0014(6) -0.0011(6) -0.0013(6)
C14 0.0240(8) 0.0164(7) 0.0414(9) 0.0097(7) -0.0005(7) -0.0077(7)
C15 0.0340(10) 0.0268(8) 0.0228(8) 0.0029(7) -0.0016(7) 0.0092(7)
C16 0.0517(12) 0.0611(13) 0.0193(9) 0.0056(9) -0.0029(8) 0.0078(11)
C17 0.0643(15) 0.0796(16) 0.0214(9) -0.0107(10) 0.0001(10) 0.0034(14)
C18 0.0302(10) 0.0472(11) 0.0266(9) -0.0108(8) 0.0043(7) -0.0107(9)
C19 0.0530(14) 0.0845(19) 0.0297(10) -0.0198(11) -0.0030(10) -0.0261(13)
O1 0.0172(5) 0.0276(6) 0.0225(5) -0.0041(4) 0.0009(4) 0.0013(5)
O2 0.0185(6) 0.0265(6) 0.0303(6) 0.0025(5) 0.0076(5) -0.0023(5)
O3 0.0180(5) 0.0118(5) 0.0281(5) 0.0037(4) 0.0015(5) -0.0023(4)
O4 0.0383(8) 0.0763(11) 0.0277(6) 0.0101(7) -0.0054(6) 0.0253(7)
O5 0.0367(6) 0.0416(7) 0.0159(5) 0.0037(5) 0.0012(5) 0.0029(6)
O6 0.0261(6) 0.0304(6) 0.0183(5) -0.0054(4) -0.0014(4) -0.0030(5)
O7 0.0609(10) 0.0604(10) 0.0357(7) -0.0133(7) 0.0084(7) -0.0352(8)

loop_
_atom_type_symbol
_atom_type_scat_dispersion_real
_atom_type_scat_dispersion_imag
_atom_type_scat_Cromer_Mann_a1
_atom_type_scat_Cromer_Mann_b1
_atom_type_scat_Cromer_Mann_a2
_atom_type_scat_Cromer_Mann_b2
_atom_type_scat_Cromer_Mann_a3
_atom_type_scat_Cromer_Mann_b3
_atom_type_scat_Cromer_Mann_a4
_atom_type_scat_Cromer_Mann_b4
_atom_type_scat_Cromer_Mann_c
_atom_type_scat_source
C 0.0181 0.0091 2.3100 20.8439 1.0200 10.2075 1.5886 0.5687 0.8650 51.6512 0.2156 'International Tables Vol C 4.2.6.8 and 6.1.1.4'
H 0.0000 0.0000 0.4930 10.5109 0.3229 26.1257 0.1402 3.1424 0.0408 57.7998 0.0030 'International Tables Vol C 4.2.6.8 and 6.1.1.4'
O 0.0492 0.0322 3.0485 13.2771 2.2868 5.7011 1.5463 0.3239 0.8670 32.9089 0.2508 'International Tables Vol C 4.2.6.8 and 6.1.1.4'
Cl 0.3639 0.7018 11.4604 0.0104 7.1964 1.1662 6.2556 18.5194 1.6455 47.7784 -9.5574 'International Tables Vol C 4.2.6.8 and 6.1.1.4'

loop_
_geom_angle_atom_site_label_1
_geom_angle_atom_site_label_2
_geom_angle_atom_site_label_3
_geom_angle
_geom_angle_publ_flag
Cl1 C1 C2 113.81(11) yes
Cl1 C1 C4 112.53(10) yes
C2 C1 C4 99.74(12) yes
Cl1 C1 C15 104.79(11) yes
C2 C1 C15 108.91(14) yes
C4 C1 C15 117.34(13) yes
C1 C2 C10 114.19(13) yes
C1 C2 O1 102.08(12) yes
C10 C2 O1 108.71(12) yes
C1 C2 H21 109.8 no
C10 C2 H21 111.0 no
O1 C2 H21 110.7 no
C4 C3 O1 106.77(12) yes
C4 C3 O6 107.91(12) yes
O1 C3 O6 108.86(12) yes
C4 C3 H31 114.8 no
O1 C3 H31 110.5 no
O6 C3 H31 107.8 no
C3 C4 C1 96.92(11) yes
C3 C4 C5 108.47(12) yes
C1 C4 C5 106.28(11) yes
C3 C4 C11 114.80(12) yes
C1 C4 C11 117.72(12) yes
C5 C4 C11 111.41(12) yes
C4 C5 C6 127.86(13) yes
C4 C5 C9 120.49(12) yes
C6 C5 C9 111.60(13) yes
C5 C6 C7 112.10(13) yes
C5 C6 H61 123.1 no
C7 C6 H61 124.8 no
C6 C7 C8 102.87(12) yes
C6 C7 H71 111.7 no
C8 C7 H71 113.0 no
C6 C7 H72 108.6 no
C8 C7 H72 112.4 no
H71 C7 H72 108.1 no
C7 C8 C9 104.19(11) yes
C7 C8 C12 114.75(13) yes
C9 C8 C12 117.08(13) yes
C7 C8 H81 109.2 no
C9 C8 H81 103.4 no
C12 C8 H81 107.5 no
C5 C9 C8 100.99(11) yes
C5 C9 C10 111.19(11) yes
C8 C9 C10 114.61(11) yes
C5 C9 C13 113.51(11) yes
C8 C9 C13 107.60(11) yes
C10 C9 C13 108.83(12) yes
C9 C10 C2 109.14(12) yes
C9 C10 H101 110.8 no
C2 C10 H101 108.8 no
C9 C10 H102 109.7 no
C2 C10 H102 107.4 no
H101 C10 H102 111.0 no
C4 C11 H111 109.1 no
C4 C11 H112 107.6 no
H111 C11 H112 110.1 no
C4 C11 H113 110.2 no
H111 C11 H113 109.9 no
H112 C11 H113 109.9 no
C8 C12 H121 107.3 no
C8 C12 H122 110.6 no
H121 C12 H122 109.4 no
C8 C12 H123 113.4 no
H121 C12 H123 109.6 no
H122 C12 H123 106.6 no
C9 C13 O2 124.37(14) yes
C9 C13 O3 111.83(11) yes
O2 C13 O3 123.70(14) yes
O3 C14 H141 106.7 no
O3 C14 H142 109.0 no
H141 C14 H142 113.7 no
O3 C14 H143 110.2 no
H141 C14 H143 108.9 no
H142 C14 H143 108.4 no
C1 C15 O4 122.16(16) yes
C1 C15 O5 112.27(14) yes
O4 C15 O5 125.57(16) yes
C17 C16 O5 107.60(17) yes
C17 C16 H161 112.5 no
O5 C16 H161 111.5 no
C17 C16 H162 108.8 no
O5 C16 H162 106.7 no
H161 C16 H162 109.4 no
C16 C17 H171 107.9 no
C16 C17 H172 112.5 no
H171 C17 H172 108.1 no
C16 C17 H173 109.2 no
H171 C17 H173 109.5 no
H172 C17 H173 109.6 no
C19 C18 O6 110.44(17) yes
C19 C18 O7 126.17(19) yes
O6 C18 O7 123.39(16) yes
C18 C19 H191 107.4 no
C18 C19 H192 104.1 no
H191 C19 H192 109.2 no
C18 C19 H193 111.4 no
H191 C19 H193 110.7 no
H192 C19 H193 113.7 no
C2 O1 C3 109.81(12) yes
C14 O3 C13 115.71(12) yes
C16 O5 C15 116.62(15) yes
C3 O6 C18 116.63(13) yes

loop_
_geom_bond_atom_site_label_1
_geom_bond_atom_site_label_2
_geom_bond_distance
_geom_bond_publ_flag
Cl1 C1 1.7919(16) yes
C1 C2 1.537(2) yes
C1 C4 1.563(2) yes
C1 C15 1.548(2) yes
C2 C10 1.521(2) yes
C2 O1 1.4565(19) yes
C2 H21 0.974 no
C3 C4 1.530(2) yes
C3 O1 1.4143(18) yes
C3 O6 1.4373(18) yes
C3 H31 0.925 no
C4 C5 1.525(2) yes
C4 C11 1.530(2) yes
C5 C6 1.325(2) yes
C5 C9 1.5352(19) yes
C6 C7 1.500(2) yes
C6 H61 0.932 no
C7 C8 1.539(2) yes
C7 H71 0.970 no
C7 H72 0.968 no
C8 C9 1.5733(19) yes
C8 C12 1.520(2) yes
C8 H81 0.968 no
C9 C10 1.531(2) yes
C9 C13 1.5323(19) yes
C10 H101 0.982 no
C10 H102 0.973 no
C11 H111 1.001 no
C11 H112 0.971 no
C11 H113 0.972 no
C12 H121 0.960 no
C12 H122 0.951 no
C12 H123 0.954 no
C13 O2 1.2022(19) yes
C13 O3 1.3357(18) yes
C14 O3 1.4508(18) yes
C14 H141 0.946 no
C14 H142 0.967 no
C14 H143 0.936 no
C15 O4 1.203(2) yes
C15 O5 1.328(2) yes
C16 C17 1.486(3) yes
C16 O5 1.469(2) yes
C16 H161 0.961 no
C16 H162 0.990 no
C17 H171 0.960 no
C17 H172 0.969 no
C17 H173 0.994 no
C18 C19 1.503(3) yes
C18 O6 1.352(2) yes
C18 O7 1.194(2) yes
C19 H191 0.976 no
C19 H192 0.969 no
C19 H193 0.962 no

loop_
_geom_hbond_atom_site_label_D
_geom_hbond_atom_site_label_H
_geom_hbond_atom_site_label_A
_geom_hbond_site_symmetry_A
_geom_hbond_angle_DHA
_geom_hbond_distance_DH
_geom_hbond_distance_HA
_geom_hbond_distance_DA
_geom_hbond_publ_flag
C6 H61 O1 1_455 162.25(4) 0.932 2.580 3.479(2) yes
C14 H143 O3 3_566 167.10(4) 0.936 2.506 3.425(2) yes
C17 H172 O2 2_665 158.72(6) 0.969 2.542 3.463(2) yes
C19 H191 O4 4_756 158.73(8) 0.976 2.342 3.271(2) yes
